data_4038633
loop_
_publ_author_name
'Berrocal, Jose Augusto'
'Pfeifer, Lukas'
'Heijnen, Dorus'
'Feringa, Ben L.'

_publ_section_title
;
 Synthesis of Core-Modified Third-Generation Light-Driven Molecular
 Motors.
;
_journal_name_full 'The Journal of organic chemistry'
_journal_paper_doi 10.1021/acs.joc.0c01235
_journal_year 2020
_chemical_formula_moiety C54H36,C2H4Cl2
_chemical_formula_sum 'C56 H40 Cl2'
_chemical_formula_weight 783.78
_space_group_crystal_system monoclinic
_space_group_IT_number 14
_space_group_name_Hall '-P 2yn'
_space_group_name_H-M_alt 'P 1 21/n 1'
_atom_sites_solution_hydrogens geom
_audit_creation_method SHELXL-2018/1
_cell_angle_alpha 90
_cell_angle_beta 94.0590(10)
_cell_angle_gamma 90
_cell_formula_units_Z 4
_cell_length_a 13.4014(3)
_cell_length_b 16.7991(4)
_cell_length_c 17.6974(4)
_cell_measurement_reflns_used 9396
_cell_measurement_temperature 100(2)
_cell_measurement_theta_max 74.62
_cell_measurement_theta_min 5.03
_cell_volume 3974.25(16)
_computing_cell_refinement 'Bruker SAINT 8.37A'
_computing_data_collection 'Bruker APEX3 V2016.1-0'
_computing_data_reduction 'Bruker SAINT 8.37A'
_computing_structure_refinement 'SHELXL-2018/1 (Sheldrick, 2018)'
_computing_structure_solution 'SHELXT 2014/5 (Sheldrick, 2014)'
_diffrn_ambient_temperature 100(2)
_diffrn_measured_fraction_theta_full 1.000
_diffrn_measured_fraction_theta_max 0.998
_diffrn_measurement_device_type 'Bruker APEX-II CCD'
_diffrn_measurement_method '\f and \w scans'
_diffrn_radiation_type CuK\a
_diffrn_radiation_wavelength 1.54178
_diffrn_reflns_av_R_equivalents 0.0598
_diffrn_reflns_av_unetI/netI 0.0358
_diffrn_reflns_Laue_measured_fraction_full 1.000
_diffrn_reflns_Laue_measured_fraction_max 0.998
_diffrn_reflns_limit_h_max 16
_diffrn_reflns_limit_h_min -16
_diffrn_reflns_limit_k_max 20
_diffrn_reflns_limit_k_min -20
_diffrn_reflns_limit_l_max 22
_diffrn_reflns_limit_l_min -21
_diffrn_reflns_number 72237
_diffrn_reflns_point_group_measured_fraction_full 1.000
_diffrn_reflns_point_group_measured_fraction_max 0.998
_diffrn_reflns_theta_full 67.679
_diffrn_reflns_theta_max 74.493
_diffrn_reflns_theta_min 3.632
_exptl_absorpt_coefficient_mu 1.765
_exptl_absorpt_correction_T_max 0.7538
_exptl_absorpt_correction_T_min 0.6610
_exptl_absorpt_correction_type multi-scan
_exptl_absorpt_process_details 'SADABS 2014/5'
_exptl_crystal_colour clear_pale_orange
_exptl_crystal_density_diffrn 1.310
_exptl_crystal_description block
_exptl_crystal_F_000 1640
_exptl_crystal_size_max 0.240
_exptl_crystal_size_mid 0.200
_exptl_crystal_size_min 0.180
_refine_diff_density_max 0.821
_refine_diff_density_min -0.595
_refine_diff_density_rms 0.059
_refine_ls_extinction_method none
_refine_ls_goodness_of_fit_ref 1.053
_refine_ls_hydrogen_treatment constr
_refine_ls_matrix_type full
_refine_ls_number_parameters 561
_refine_ls_number_reflns 8113
_refine_ls_number_restraints 5
_refine_ls_restrained_S_all 1.059
_refine_ls_R_factor_all 0.0578
_refine_ls_R_factor_gt 0.0511
_refine_ls_shift/su_max 0.000
_refine_ls_shift/su_mean 0.000
_refine_ls_structure_factor_coef Fsqd
_refine_ls_weighting_details 'w=1/[\s^2^(Fo^2^)+(0.0533P)^2^+3.5101P] where P=(Fo^2^+2Fc^2^)/3'
_refine_ls_weighting_scheme calc
_refine_ls_wR_factor_gt 0.1252
_refine_ls_wR_factor_ref 0.1296
_reflns_Friedel_coverage 0.000
_reflns_number_gt 7180
_reflns_number_total 8113
_reflns_threshold_expression 'I > 2\s(I)'
_cod_data_source_file jo0c01235_si_003.cif
_cod_data_source_block LP18011-xprep_a
_cod_original_sg_symbol_H-M 'P 21/n'
_cod_database_code 4038633
_shelx_shelxl_version_number 2018/1
_shelx_space_group_comment
;
The symmetry employed for this shelxl refinement is uniquely defined
by the following loop, which should always be used as a source of
symmetry information in preference to the above space-group names.
They are only intended as comments.
;
_shelx_estimated_absorpt_t_min 0.677
_shelx_estimated_absorpt_t_max 0.742

loop_
_space_group_symop_operation_xyz
'x, y, z'
'-x+1/2, y+1/2, -z+1/2'
'-x, -y, -z'
'x-1/2, -y-1/2, z-1/2'

loop_
_atom_site_label
_atom_site_type_symbol
_atom_site_fract_x
_atom_site_fract_y
_atom_site_fract_z
_atom_site_U_iso_or_equiv
_atom_site_adp_type
_atom_site_occupancy
_atom_site_site_symmetry_order
_atom_site_calc_flag
_atom_site_refinement_flags_posn
_atom_site_refinement_flags_adp
_atom_site_refinement_flags_occupancy
_atom_site_disorder_assembly
_atom_site_disorder_group
Cl1' Cl 0.2120(5) 0.3323(4) 0.2543(4) 0.134(2) Uani 0.4002 1 d D . P A 1
Cl2' Cl 0.24765(18) 0.13594(13) 0.26435(16) 0.0238(5) Uani 0.4002 1 d D . P A 1
C70' C 0.3296(5) 0.2740(5) 0.2468(5) 0.0468(15) Uani 0.4002 1 d D . P A 1
H70A H 0.332808 0.255080 0.194079 0.056 Uiso 0.4002 1 calc R U P A 1
H70B H 0.387846 0.309197 0.258766 0.056 Uiso 0.4002 1 calc R U P A 1
C71' C 0.3359(5) 0.2044(4) 0.2989(4) 0.0476(15) Uani 0.4002 1 d D . P A 1
H71A H 0.321944 0.221044 0.350807 0.057 Uiso 0.4002 1 calc R U P A 1
H71B H 0.403674 0.180722 0.300671 0.057 Uiso 0.4002 1 calc R U P A 1
Cl1 Cl 0.20235(9) 0.33446(7) 0.25072(7) 0.0259(2) Uani 0.5998 1 d D . P B 2
Cl2 Cl 0.2540(3) 0.1376(2) 0.2609(2) 0.0884(12) Uani 0.5998 1 d D . P B 2
C70 C 0.3114(3) 0.2938(3) 0.2882(3) 0.0387(9) Uani 0.5998 1 d D . P B 2
H70C H 0.366066 0.332980 0.284952 0.046 Uiso 0.5998 1 calc R U P B 2
H70D H 0.304991 0.281722 0.342390 0.046 Uiso 0.5998 1 calc R U P B 2
C71 C 0.3383(3) 0.2178(3) 0.2472(3) 0.0439(10) Uani 0.5998 1 d D . P B 2
H71C H 0.406676 0.201228 0.265491 0.053 Uiso 0.5998 1 calc R U P B 2
H71D H 0.338662 0.229012 0.192338 0.053 Uiso 0.5998 1 calc R U P B 2
C1 C 0.57153(13) 0.78614(10) 0.18967(9) 0.0201(3) Uani 1 1 d . . . . .
C2 C 0.62616(13) 0.82528(10) 0.26157(9) 0.0204(3) Uani 1 1 d . . . . .
C3 C 0.56547(12) 0.78508(10) 0.32448(9) 0.0193(3) Uani 1 1 d . . . . .
C4 C 0.53545(13) 0.70721(10) 0.29313(10) 0.0199(3) Uani 1 1 d . . . . .
C5 C 0.52044(13) 0.63516(10) 0.33025(10) 0.0216(4) Uani 1 1 d . . . . .
H5 H 0.521486 0.634076 0.383968 0.026 Uiso 1 1 calc R U . . .
C6 C 0.50393(13) 0.56474(10) 0.28924(10) 0.0218(4) Uani 1 1 d . . . . .
C7 C 0.50587(13) 0.56637(10) 0.20889(10) 0.0218(4) Uani 1 1 d . . . . .
C8 C 0.52540(13) 0.63769(11) 0.17293(10) 0.0219(4) Uani 1 1 d . . . . .
H8 H 0.529897 0.638522 0.119604 0.026 Uiso 1 1 calc R U . . .
C9 C 0.53849(12) 0.70822(10) 0.21442(10) 0.0201(3) Uani 1 1 d . . . . .
C10 C 0.55136(13) 0.81647(10) 0.11862(10) 0.0215(4) Uani 1 1 d . . . . .
C11 C 0.60503(14) 0.87817(11) 0.07742(10) 0.0230(4) Uani 1 1 d . . . . .
C12 C 0.69827(14) 0.91328(11) 0.09238(10) 0.0254(4) Uani 1 1 d . . . . .
H12 H 0.736513 0.902054 0.138398 0.030 Uiso 1 1 calc R U . . .
C13 C 0.73532(16) 0.96491(12) 0.03967(12) 0.0321(4) Uani 1 1 d . . . . .
H13 H 0.798792 0.989218 0.050186 0.039 Uiso 1 1 calc R U . . .
C14 C 0.68070(18) 0.98136(13) -0.02812(12) 0.0363(5) Uani 1 1 d . . . . .
H14 H 0.706129 1.017979 -0.062871 0.044 Uiso 1 1 calc R U . . .
C15 C 0.58951(17) 0.94477(13) -0.04535(11) 0.0352(5) Uani 1 1 d . . . . .
H15 H 0.552894 0.955080 -0.092264 0.042 Uiso 1 1 calc R U . . .
C16 C 0.55186(15) 0.89254(11) 0.00691(10) 0.0274(4) Uani 1 1 d . . . . .
C17 C 0.46138(15) 0.84403(12) 0.00199(10) 0.0286(4) Uani 1 1 d . . . . .
C18 C 0.38074(17) 0.84405(14) -0.05198(11) 0.0368(5) Uani 1 1 d . . . . .
H18 H 0.381967 0.876142 -0.096101 0.044 Uiso 1 1 calc R U . . .
C19 C 0.29894(17) 0.79682(15) -0.04058(12) 0.0403(5) Uani 1 1 d . . . . .
H19 H 0.243553 0.796276 -0.077178 0.048 Uiso 1 1 calc R U . . .
C20 C 0.29699(16) 0.74983(13) 0.02435(12) 0.0357(5) Uani 1 1 d . . . . .
H20 H 0.240004 0.717825 0.031577 0.043 Uiso 1 1 calc R U . . .
C21 C 0.37765(15) 0.74920(12) 0.07886(11) 0.0288(4) Uani 1 1 d . . . . .
H21 H 0.375454 0.717609 0.123226 0.035 Uiso 1 1 calc R U . . .
C22 C 0.46149(14) 0.79565(11) 0.06719(10) 0.0239(4) Uani 1 1 d . . . . .
C23 C 0.61682(14) 0.91597(10) 0.25979(9) 0.0214(4) Uani 1 1 d . . . . .
C24 C 0.69913(15) 0.96671(11) 0.26604(10) 0.0259(4) Uani 1 1 d . . . . .
H24 H 0.764407 0.944706 0.273252 0.031 Uiso 1 1 calc R U . . .
C25 C 0.68783(17) 1.04898(12) 0.26193(11) 0.0323(4) Uani 1 1 d . . . . .
H25 H 0.745106 1.082436 0.266206 0.039 Uiso 1 1 calc R U . . .
C26 C 0.59365(18) 1.08202(12) 0.25168(11) 0.0344(5) Uani 1 1 d . . . . .
H26 H 0.585600 1.138146 0.248801 0.041 Uiso 1 1 calc R U . . .
C27 C 0.51106(16) 1.03248(12) 0.24563(10) 0.0312(4) Uani 1 1 d . . . . .
H27 H 0.445948 1.054843 0.238679 0.037 Uiso 1 1 calc R U . . .
C28 C 0.52236(14) 0.94992(11) 0.24965(10) 0.0244(4) Uani 1 1 d . . . . .
H28 H 0.464885 0.916680 0.245397 0.029 Uiso 1 1 calc R U . . .
C29 C 0.73537(13) 0.79438(11) 0.27002(10) 0.0234(4) Uani 1 1 d . . . . .
H29A H 0.735193 0.736076 0.271727 0.035 Uiso 1 1 calc R U . . .
H29B H 0.768754 0.815254 0.316949 0.035 Uiso 1 1 calc R U . . .
H29C H 0.771196 0.812292 0.226715 0.035 Uiso 1 1 calc R U . . .
C30 C 0.53994(13) 0.81432(10) 0.39247(9) 0.0192(3) Uani 1 1 d . . . . .
C31 C 0.45030(13) 0.78889(10) 0.43289(9) 0.0202(3) Uani 1 1 d . . . . .
C32 C 0.37111(14) 0.73717(11) 0.41321(10) 0.0243(4) Uani 1 1 d . . . . .
H32 H 0.370423 0.707198 0.367657 0.029 Uiso 1 1 calc R U . . .
C33 C 0.29308(14) 0.72979(11) 0.46081(11) 0.0270(4) Uani 1 1 d . . . . .
H33 H 0.240615 0.693030 0.448326 0.032 Uiso 1 1 calc R U . . .
C34 C 0.29077(14) 0.77536(12) 0.52630(11) 0.0278(4) Uani 1 1 d . . . . .
H34 H 0.237167 0.769315 0.558197 0.033 Uiso 1 1 calc R U . . .
C35 C 0.36630(14) 0.82946(11) 0.54511(10) 0.0251(4) Uani 1 1 d . . . . .
H35 H 0.364115 0.861853 0.588958 0.030 Uiso 1 1 calc R U . . .
C36 C 0.44578(13) 0.83563(10) 0.49855(10) 0.0210(4) Uani 1 1 d . . . . .
C37 C 0.53265(13) 0.88803(10) 0.50533(9) 0.0204(3) Uani 1 1 d . . . . .
C38 C 0.56420(14) 0.93931(11) 0.56361(10) 0.0245(4) Uani 1 1 d . . . . .
H38 H 0.525473 0.946112 0.606080 0.029 Uiso 1 1 calc R U . . .
C39 C 0.65301(15) 0.98039(11) 0.55889(10) 0.0266(4) Uani 1 1 d . . . . .
H39 H 0.674890 1.016503 0.597915 0.032 Uiso 1 1 calc R U . . .
C40 C 0.71050(14) 0.96910(11) 0.49726(10) 0.0253(4) Uani 1 1 d . . . . .
H40 H 0.771743 0.997175 0.494944 0.030 Uiso 1 1 calc R U . . .
C41 C 0.67926(14) 0.91703(11) 0.43883(10) 0.0227(4) Uani 1 1 d . . . . .
H41 H 0.719904 0.908654 0.397699 0.027 Uiso 1 1 calc R U . . .
C42 C 0.58823(13) 0.87742(10) 0.44112(9) 0.0194(3) Uani 1 1 d . . . . .
C43 C 0.49111(14) 0.49007(11) 0.33290(10) 0.0234(4) Uani 1 1 d . . . . .
C44 C 0.42959(17) 0.48869(12) 0.39296(12) 0.0335(5) Uani 1 1 d . . . . .
H44 H 0.392002 0.534663 0.404032 0.040 Uiso 1 1 calc R U . . .
C45 C 0.42260(19) 0.42043(13) 0.43706(13) 0.0399(5) Uani 1 1 d . . . . .
H45 H 0.379796 0.420235 0.477620 0.048 Uiso 1 1 calc R U . . .
C46 C 0.47648(18) 0.35393(12) 0.42268(12) 0.0363(5) Uani 1 1 d . . . . .
H46 H 0.471591 0.307885 0.453367 0.044 Uiso 1 1 calc R U . . .
C47 C 0.53866(15) 0.35372(12) 0.36291(12) 0.0324(4) Uani 1 1 d . . . . .
H47 H 0.576747 0.307687 0.352938 0.039 Uiso 1 1 calc R U . . .
C48 C 0.54484(14) 0.42103(12) 0.31790(11) 0.0280(4) Uani 1 1 d . . . . .
H48 H 0.586057 0.420214 0.276393 0.034 Uiso 1 1 calc R U . . .
C49 C 0.48598(14) 0.49486(11) 0.16009(10) 0.0231(4) Uani 1 1 d . . . . .
C50 C 0.39603(14) 0.45369(11) 0.16022(11) 0.0269(4) Uani 1 1 d . . . . .
H50 H 0.347642 0.469222 0.194071 0.032 Uiso 1 1 calc R U . . .
C51 C 0.37620(15) 0.39008(12) 0.11136(12) 0.0311(4) Uani 1 1 d . . . . .
H51 H 0.313773 0.363261 0.111133 0.037 Uiso 1 1 calc R U . . .
C52 C 0.44718(16) 0.36543(12) 0.06278(12) 0.0323(4) Uani 1 1 d . . . . .
H52 H 0.434138 0.321096 0.030251 0.039 Uiso 1 1 calc R U . . .
C53 C 0.53726(16) 0.40608(13) 0.06215(12) 0.0327(4) Uani 1 1 d . . . . .
H53 H 0.586177 0.389525 0.029147 0.039 Uiso 1 1 calc R U . . .
C54 C 0.55596(15) 0.47090(12) 0.10969(11) 0.0280(4) Uani 1 1 d . . . . .
H54 H 0.617039 0.499332 0.107960 0.034 Uiso 1 1 calc R U . . .

loop_
_atom_site_aniso_label
_atom_site_aniso_U_11
_atom_site_aniso_U_22
_atom_site_aniso_U_33
_atom_site_aniso_U_23
_atom_site_aniso_U_13
_atom_site_aniso_U_12
Cl1' 0.151(5) 0.113(4) 0.143(5) 0.010(3) 0.038(4) 0.004(3)
Cl2' 0.0133(8) 0.0184(9) 0.0389(12) -0.0051(8) -0.0044(8) 0.0022(7)
C70' 0.035(3) 0.056(5) 0.049(4) 0.006(4) 0.003(3) -0.006(3)
C71' 0.044(3) 0.052(4) 0.046(4) 0.005(3) -0.002(3) -0.001(3)
Cl1 0.0299(5) 0.0239(5) 0.0250(5) -0.0023(4) 0.0107(4) -0.0019(4)
Cl2 0.072(2) 0.086(2) 0.105(2) 0.0246(16) -0.0152(16) 0.0029(15)
C70 0.0211(17) 0.056(3) 0.038(2) 0.013(2) -0.0072(16) -0.0012(16)
C71 0.0293(19) 0.039(3) 0.063(3) 0.017(2) 0.0046(18) 0.0067(17)
C1 0.0221(8) 0.0222(8) 0.0161(8) -0.0032(7) 0.0024(6) 0.0015(7)
C2 0.0241(8) 0.0217(8) 0.0152(8) 0.0002(6) 0.0004(6) -0.0008(7)
C3 0.0215(8) 0.0204(8) 0.0158(8) 0.0024(6) -0.0007(6) -0.0001(6)
C4 0.0220(8) 0.0203(8) 0.0173(8) -0.0020(7) 0.0006(6) 0.0000(6)
C5 0.0257(9) 0.0229(9) 0.0162(8) 0.0003(7) 0.0013(6) -0.0010(7)
C6 0.0220(8) 0.0219(8) 0.0214(9) 0.0001(7) 0.0011(7) 0.0009(7)
C7 0.0211(8) 0.0220(8) 0.0222(9) -0.0028(7) 0.0004(7) 0.0016(7)
C8 0.0251(9) 0.0233(9) 0.0171(8) -0.0020(7) 0.0006(6) 0.0011(7)
C9 0.0209(8) 0.0215(8) 0.0178(8) -0.0001(7) 0.0000(6) 0.0003(7)
C10 0.0268(9) 0.0221(8) 0.0158(8) -0.0024(7) 0.0029(7) 0.0040(7)
C11 0.0309(9) 0.0223(8) 0.0164(8) 0.0005(7) 0.0052(7) 0.0088(7)
C12 0.0320(9) 0.0251(9) 0.0198(9) 0.0014(7) 0.0068(7) 0.0041(7)
C13 0.0410(11) 0.0277(10) 0.0291(10) 0.0022(8) 0.0123(8) 0.0017(8)
C14 0.0521(13) 0.0299(10) 0.0287(10) 0.0095(8) 0.0147(9) 0.0069(9)
C15 0.0510(13) 0.0367(11) 0.0183(9) 0.0064(8) 0.0061(8) 0.0164(10)
C16 0.0364(10) 0.0276(9) 0.0183(9) 0.0006(7) 0.0035(7) 0.0119(8)
C17 0.0370(10) 0.0322(10) 0.0164(8) -0.0042(7) 0.0006(7) 0.0132(8)
C18 0.0446(12) 0.0445(12) 0.0201(9) -0.0042(9) -0.0057(8) 0.0162(10)
C19 0.0405(12) 0.0512(13) 0.0272(10) -0.0164(10) -0.0128(9) 0.0165(10)
C20 0.0332(10) 0.0388(11) 0.0342(11) -0.0156(9) -0.0053(8) 0.0055(9)
C21 0.0312(10) 0.0309(10) 0.0236(9) -0.0075(8) -0.0024(7) 0.0056(8)
C22 0.0295(9) 0.0253(9) 0.0168(8) -0.0057(7) -0.0002(7) 0.0078(7)
C23 0.0297(9) 0.0220(8) 0.0129(8) 0.0011(6) 0.0031(6) 0.0008(7)
C24 0.0319(10) 0.0271(9) 0.0189(9) 0.0007(7) 0.0043(7) -0.0020(8)
C25 0.0475(12) 0.0267(10) 0.0235(9) -0.0002(8) 0.0080(8) -0.0077(9)
C26 0.0603(14) 0.0221(9) 0.0215(9) 0.0025(7) 0.0074(9) 0.0026(9)
C27 0.0438(11) 0.0314(10) 0.0184(9) 0.0012(8) 0.0023(8) 0.0127(9)
C28 0.0304(9) 0.0277(9) 0.0151(8) -0.0008(7) 0.0018(7) 0.0037(7)
C29 0.0239(9) 0.0245(9) 0.0218(9) 0.0027(7) 0.0010(7) 0.0008(7)
C30 0.0235(8) 0.0178(8) 0.0161(8) 0.0025(6) -0.0012(6) 0.0000(6)
C31 0.0255(8) 0.0189(8) 0.0161(8) 0.0044(6) 0.0012(6) 0.0031(7)
C32 0.0284(9) 0.0226(9) 0.0218(9) 0.0015(7) 0.0018(7) -0.0003(7)
C33 0.0265(9) 0.0261(9) 0.0287(10) 0.0048(8) 0.0030(7) -0.0016(7)
C34 0.0284(9) 0.0294(10) 0.0263(9) 0.0077(8) 0.0079(7) 0.0038(8)
C35 0.0323(9) 0.0241(9) 0.0193(9) 0.0023(7) 0.0058(7) 0.0054(7)
C36 0.0263(9) 0.0193(8) 0.0171(8) 0.0028(6) 0.0009(7) 0.0041(7)
C37 0.0269(9) 0.0179(8) 0.0162(8) 0.0024(6) 0.0005(7) 0.0036(7)
C38 0.0339(10) 0.0233(9) 0.0166(8) -0.0007(7) 0.0028(7) 0.0041(7)
C39 0.0371(10) 0.0227(9) 0.0193(9) -0.0039(7) -0.0033(7) 0.0005(8)
C40 0.0299(9) 0.0229(9) 0.0226(9) 0.0008(7) -0.0024(7) -0.0027(7)
C41 0.0282(9) 0.0230(9) 0.0170(8) 0.0017(7) 0.0009(7) -0.0003(7)
C42 0.0267(8) 0.0172(8) 0.0138(8) 0.0016(6) -0.0011(6) 0.0029(7)
C43 0.0265(9) 0.0223(9) 0.0208(9) -0.0006(7) -0.0014(7) -0.0009(7)
C44 0.0470(12) 0.0230(9) 0.0318(11) 0.0004(8) 0.0123(9) 0.0056(9)
C45 0.0595(14) 0.0312(11) 0.0312(11) 0.0029(9) 0.0186(10) 0.0028(10)
C46 0.0532(13) 0.0258(10) 0.0295(10) 0.0070(8) 0.0008(9) 0.0004(9)
C47 0.0320(10) 0.0260(10) 0.0389(11) 0.0037(8) 0.0007(8) 0.0063(8)
C48 0.0233(9) 0.0288(10) 0.0319(10) 0.0018(8) 0.0015(7) 0.0031(7)
C49 0.0276(9) 0.0215(8) 0.0198(8) -0.0007(7) -0.0019(7) 0.0040(7)
C50 0.0276(9) 0.0258(9) 0.0273(9) -0.0040(8) 0.0022(7) 0.0021(7)
C51 0.0312(10) 0.0273(10) 0.0344(11) -0.0065(8) -0.0001(8) -0.0031(8)
C52 0.0395(11) 0.0270(10) 0.0300(10) -0.0105(8) -0.0012(8) 0.0013(8)
C53 0.0344(10) 0.0343(11) 0.0296(10) -0.0095(8) 0.0035(8) 0.0053(9)
C54 0.0277(9) 0.0294(10) 0.0269(10) -0.0041(8) 0.0024(7) 0.0012(8)

loop_
_atom_type_symbol
_atom_type_description
_atom_type_scat_dispersion_real
_atom_type_scat_dispersion_imag
_atom_type_scat_source
C C 0.0181 0.0091 'International Tables Vol C Tables 4.2.6.8 and 6.1.1.4'
H H 0.0000 0.0000 'International Tables Vol C Tables 4.2.6.8 and 6.1.1.4'
Cl Cl 0.3639 0.7018 'International Tables Vol C Tables 4.2.6.8 and 6.1.1.4'

loop_
_geom_angle_atom_site_label_1
_geom_angle_atom_site_label_2
_geom_angle_atom_site_label_3
_geom_angle
_geom_angle_site_symmetry_1
_geom_angle_site_symmetry_3
_geom_angle_publ_flag
C71' C70' Cl1' 112.3(5) . . ?
C71' C70' H70A 109.1 . . ?
Cl1' C70' H70A 109.1 . . ?
C71' C70' H70B 109.1 . . ?
Cl1' C70' H70B 109.1 . . ?
H70A C70' H70B 107.9 . . ?
C70' C71' Cl2' 107.2(5) . . ?
C70' C71' H71A 110.3 . . ?
Cl2' C71' H71A 110.3 . . ?
C70' C71' H71B 110.3 . . ?
Cl2' C71' H71B 110.3 . . ?
H71A C71' H71B 108.5 . . ?
C71 C70 Cl1 112.1(3) . . ?
C71 C70 H70C 109.2 . . ?
Cl1 C70 H70C 109.2 . . ?
C71 C70 H70D 109.2 . . ?
Cl1 C70 H70D 109.2 . . ?
H70C C70 H70D 107.9 . . ?
C70 C71 Cl2 113.2(3) . . ?
C70 C71 H71C 108.9 . . ?
Cl2 C71 H71C 108.9 . . ?
C70 C71 H71D 108.9 . . ?
Cl2 C71 H71D 108.9 . . ?
H71C C71 H71D 107.7 . . ?
C10 C1 C9 124.52(16) . . ?
C10 C1 C2 129.91(16) . . ?
C9 C1 C2 105.48(14) . . ?
C23 C2 C29 114.27(15) . . ?
C23 C2 C1 111.63(14) . . ?
C29 C2 C1 108.76(14) . . ?
C23 C2 C3 113.32(14) . . ?
C29 C2 C3 108.61(14) . . ?
C1 C2 C3 99.15(13) . . ?
C30 C3 C4 125.12(16) . . ?
C30 C3 C2 129.96(15) . . ?
C4 C3 C2 104.86(14) . . ?
C9 C4 C5 119.63(16) . . ?
C9 C4 C3 109.88(15) . . ?
C5 C4 C3 129.73(16) . . ?
C6 C5 C4 120.77(16) . . ?
C6 C5 H5 119.6 . . ?
C4 C5 H5 119.6 . . ?
C5 C6 C7 119.27(16) . . ?
C5 C6 C43 117.61(15) . . ?
C7 C6 C43 123.02(16) . . ?
C8 C7 C6 119.40(16) . . ?
C8 C7 C49 117.42(16) . . ?
C6 C7 C49 123.17(16) . . ?
C7 C8 C9 120.70(16) . . ?
C7 C8 H8 119.6 . . ?
C9 C8 H8 119.6 . . ?
C4 C9 C8 120.13(16) . . ?
C4 C9 C1 109.96(15) . . ?
C8 C9 C1 129.19(16) . . ?
C1 C10 C11 129.97(17) . . ?
C1 C10 C22 124.76(17) . . ?
C11 C10 C22 105.15(15) . . ?
C12 C11 C16 119.07(17) . . ?
C12 C11 C10 131.59(16) . . ?
C16 C11 C10 108.78(17) . . ?
C11 C12 C13 119.71(18) . . ?
C11 C12 H12 120.1 . . ?
C13 C12 H12 120.1 . . ?
C14 C13 C12 120.8(2) . . ?
C14 C13 H13 119.6 . . ?
C12 C13 H13 119.6 . . ?
C15 C14 C13 120.39(19) . . ?
C15 C14 H14 119.8 . . ?
C13 C14 H14 119.8 . . ?
C14 C15 C16 119.27(19) . . ?
C14 C15 H15 120.4 . . ?
C16 C15 H15 120.4 . . ?
C15 C16 C11 120.63(19) . . ?
C15 C16 C17 130.55(18) . . ?
C11 C16 C17 108.81(16) . . ?
C18 C17 C22 121.2(2) . . ?
C18 C17 C16 130.04(19) . . ?
C22 C17 C16 108.67(16) . . ?
C19 C18 C17 119.1(2) . . ?
C19 C18 H18 120.4 . . ?
C17 C18 H18 120.4 . . ?
C18 C19 C20 120.46(19) . . ?
C18 C19 H19 119.8 . . ?
C20 C19 H19 119.8 . . ?
C19 C20 C21 120.9(2) . . ?
C19 C20 H20 119.5 . . ?
C21 C20 H20 119.5 . . ?
C22 C21 C20 119.0(2) . . ?
C22 C21 H21 120.5 . . ?
C20 C21 H21 120.5 . . ?
C21 C22 C17 119.26(17) . . ?
C21 C22 C10 131.42(17) . . ?
C17 C22 C10 108.45(17) . . ?
C28 C23 C24 117.95(17) . . ?
C28 C23 C2 118.98(16) . . ?
C24 C23 C2 123.05(16) . . ?
C25 C24 C23 121.42(19) . . ?
C25 C24 H24 119.3 . . ?
C23 C24 H24 119.3 . . ?
C26 C25 C24 120.1(2) . . ?
C26 C25 H25 119.9 . . ?
C24 C25 H25 119.9 . . ?
C25 C26 C27 119.21(19) . . ?
C25 C26 H26 120.4 . . ?
C27 C26 H26 120.4 . . ?
C26 C27 C28 120.70(19) . . ?
C26 C27 H27 119.7 . . ?
C28 C27 H27 119.7 . . ?
C23 C28 C27 120.61(19) . . ?
C23 C28 H28 119.7 . . ?
C27 C28 H28 119.7 . . ?
C2 C29 H29A 109.5 . . ?
C2 C29 H29B 109.5 . . ?
H29A C29 H29B 109.5 . . ?
C2 C29 H29C 109.5 . . ?
H29A C29 H29C 109.5 . . ?
H29B C29 H29C 109.5 . . ?
C3 C30 C42 129.92(16) . . ?
C3 C30 C31 125.15(16) . . ?
C42 C30 C31 104.90(14) . . ?
C32 C31 C36 118.47(16) . . ?
C32 C31 C30 132.61(16) . . ?
C36 C31 C30 108.48(15) . . ?
C33 C32 C31 119.60(17) . . ?
C33 C32 H32 120.2 . . ?
C31 C32 H32 120.2 . . ?
C34 C33 C32 121.09(18) . . ?
C34 C33 H33 119.5 . . ?
C32 C33 H33 119.5 . . ?
C35 C34 C33 120.20(17) . . ?
C35 C34 H34 119.9 . . ?
C33 C34 H34 119.9 . . ?
C34 C35 C36 118.86(17) . . ?
C34 C35 H35 120.6 . . ?
C36 C35 H35 120.6 . . ?
C35 C36 C31 121.68(17) . . ?
C35 C36 C37 129.39(16) . . ?
C31 C36 C37 108.91(15) . . ?
C38 C37 C42 121.74(16) . . ?
C38 C37 C36 129.50(16) . . ?
C42 C37 C36 108.72(15) . . ?
C39 C38 C37 118.89(16) . . ?
C39 C38 H38 120.6 . . ?
C37 C38 H38 120.6 . . ?
C38 C39 C40 120.37(17) . . ?
C38 C39 H39 119.8 . . ?
C40 C39 H39 119.8 . . ?
C39 C40 C41 120.81(17) . . ?
C39 C40 H40 119.6 . . ?
C41 C40 H40 119.6 . . ?
C42 C41 C40 119.68(16) . . ?
C42 C41 H41 120.2 . . ?
C40 C41 H41 120.2 . . ?
C41 C42 C37 118.40(16) . . ?
C41 C42 C30 132.14(16) . . ?
C37 C42 C30 108.87(15) . . ?
C44 C43 C48 118.13(17) . . ?
C44 C43 C6 120.45(17) . . ?
C48 C43 C6 121.30(16) . . ?
C43 C44 C45 120.57(18) . . ?
C43 C44 H44 119.7 . . ?
C45 C44 H44 119.7 . . ?
C46 C45 C44 120.8(2) . . ?
C46 C45 H45 119.6 . . ?
C44 C45 H45 119.6 . . ?
C45 C46 C47 119.81(19) . . ?
C45 C46 H46 120.1 . . ?
C47 C46 H46 120.1 . . ?
C48 C47 C46 119.79(19) . . ?
C48 C47 H47 120.1 . . ?
C46 C47 H47 120.1 . . ?
C47 C48 C43 120.88(18) . . ?
C47 C48 H48 119.6 . . ?
C43 C48 H48 119.6 . . ?
C50 C49 C54 118.60(17) . . ?
C50 C49 C7 121.26(16) . . ?
C54 C49 C7 120.03(17) . . ?
C51 C50 C49 120.65(18) . . ?
C51 C50 H50 119.7 . . ?
C49 C50 H50 119.7 . . ?
C50 C51 C52 120.36(19) . . ?
C50 C51 H51 119.8 . . ?
C52 C51 H51 119.8 . . ?
C53 C52 C51 119.49(18) . . ?
C53 C52 H52 120.3 . . ?
C51 C52 H52 120.3 . . ?
C52 C53 C54 120.07(18) . . ?
C52 C53 H53 120.0 . . ?
C54 C53 H53 120.0 . . ?
C53 C54 C49 120.79(18) . . ?
C53 C54 H54 119.6 . . ?
C49 C54 H54 119.6 . . ?

loop_
_geom_bond_atom_site_label_1
_geom_bond_atom_site_label_2
_geom_bond_distance
_geom_bond_site_symmetry_2
_geom_bond_publ_flag
Cl1' C70' 1.868(9) . ?
Cl2' C71' 1.730(6) . ?
C70' C71' 1.488(9) . ?
C70' H70A 0.9900 . ?
C70' H70B 0.9900 . ?
C71' H71A 0.9900 . ?
C71' H71B 0.9900 . ?
Cl1 C70 1.704(4) . ?
Cl2 C71 1.786(6) . ?
C70 C71 1.524(6) . ?
C70 H70C 0.9900 . ?
C70 H70D 0.9900 . ?
C71 H71C 0.9900 . ?
C71 H71D 0.9900 . ?
C1 C10 1.366(2) . ?
C1 C9 1.459(2) . ?
C1 C2 1.567(2) . ?
C2 C23 1.529(2) . ?
C2 C29 1.550(2) . ?
C2 C3 1.576(2) . ?
C3 C30 1.366(2) . ?
C3 C4 1.466(2) . ?
C4 C9 1.396(2) . ?
C4 C5 1.399(2) . ?
C5 C6 1.397(2) . ?
C5 H5 0.9500 . ?
C6 C7 1.424(3) . ?
C6 C43 1.489(2) . ?
C7 C8 1.390(3) . ?
C7 C49 1.492(2) . ?
C8 C9 1.399(2) . ?
C8 H8 0.9500 . ?
C10 C11 1.482(3) . ?
C10 C22 1.499(2) . ?
C11 C12 1.390(3) . ?
C11 C16 1.413(3) . ?
C12 C13 1.391(3) . ?
C12 H12 0.9500 . ?
C13 C14 1.388(3) . ?
C13 H13 0.9500 . ?
C14 C15 1.383(3) . ?
C14 H14 0.9500 . ?
C15 C16 1.395(3) . ?
C15 H15 0.9500 . ?
C16 C17 1.458(3) . ?
C17 C18 1.391(3) . ?
C17 C22 1.411(3) . ?
C18 C19 1.379(4) . ?
C18 H18 0.9500 . ?
C19 C20 1.396(3) . ?
C19 H19 0.9500 . ?
C20 C21 1.397(3) . ?
C20 H20 0.9500 . ?
C21 C22 1.395(3) . ?
C21 H21 0.9500 . ?
C23 C28 1.389(3) . ?
C23 C24 1.392(3) . ?
C24 C25 1.392(3) . ?
C24 H24 0.9500 . ?
C25 C26 1.379(3) . ?
C25 H25 0.9500 . ?
C26 C27 1.383(3) . ?
C26 H26 0.9500 . ?
C27 C28 1.396(3) . ?
C27 H27 0.9500 . ?
C28 H28 0.9500 . ?
C29 H29A 0.9800 . ?
C29 H29B 0.9800 . ?
C29 H29C 0.9800 . ?
C30 C42 1.485(2) . ?
C30 C31 1.503(2) . ?
C31 C32 1.396(3) . ?
C31 C36 1.407(2) . ?
C32 C33 1.394(3) . ?
C32 H32 0.9500 . ?
C33 C34 1.391(3) . ?
C33 H33 0.9500 . ?
C34 C35 1.383(3) . ?
C34 H34 0.9500 . ?
C35 C36 1.396(3) . ?
C35 H35 0.9500 . ?
C36 C37 1.458(3) . ?
C37 C38 1.387(3) . ?
C37 C42 1.413(2) . ?
C38 C39 1.383(3) . ?
C38 H38 0.9500 . ?
C39 C40 1.392(3) . ?
C39 H39 0.9500 . ?
C40 C41 1.396(3) . ?
C40 H40 0.9500 . ?
C41 C42 1.393(3) . ?
C41 H41 0.9500 . ?
C43 C44 1.391(3) . ?
C43 C48 1.400(3) . ?
C44 C45 1.394(3) . ?
C44 H44 0.9500 . ?
C45 C46 1.364(3) . ?
C45 H45 0.9500 . ?
C46 C47 1.392(3) . ?
C46 H46 0.9500 . ?
C47 C48 1.389(3) . ?
C47 H47 0.9500 . ?
C48 H48 0.9500 . ?
C49 C50 1.390(3) . ?
C49 C54 1.399(3) . ?
C50 C51 1.388(3) . ?
C50 H50 0.9500 . ?
C51 C52 1.390(3) . ?
C51 H51 0.9500 . ?
C52 C53 1.388(3) . ?
C52 H52 0.9500 . ?
C53 C54 1.388(3) . ?
C53 H53 0.9500 . ?
C54 H54 0.9500 . ?
